data_7157542
loop_
_publ_author_name
'Nguyen, Tuan K.'
'Titov, Gleb D.'
'Khoroshilova, Olesya V.'
'Kinzhalov, Mikhail A.'
'Rostovskii, Nikolai V.'

_publ_section_title
;
 Light-induced one-pot synthesis of pyrimidine derivatives from vinyl
 azides.
;
_journal_issue 26
_journal_name_full 'Organic &amp; biomolecular chemistry'
_journal_page_first 4971
_journal_page_last 4982
_journal_paper_doi 10.1039/d0ob00693a
_journal_volume 18
_journal_year 2020
_chemical_absolute_configuration unk
_chemical_formula_moiety 'C20 H14 Cl4 N2 O4'
_chemical_formula_sum 'C20 H14 Cl4 N2 O4'
_chemical_formula_weight 488.13
_space_group_crystal_system monoclinic
_space_group_IT_number 4
_space_group_name_Hall 'P 2yb'
_space_group_name_H-M_alt 'P 1 21 1'
_atom_sites_solution_hydrogens mixed
_audit_creation_date 2020-03-19
_audit_creation_method
;
Olex2 1.2
(compiled 2017.03.28 svn.r3405 for OlexSys, GUI svn.r5337)
;
_audit_update_record
;
2020-03-31 deposited with the CCDC.	2020-06-15 downloaded from the CCDC.
;
_cell_angle_alpha 90
_cell_angle_beta 109.7710(10)
_cell_angle_gamma 90
_cell_formula_units_Z 4
_cell_length_a 10.82480(10)
_cell_length_b 16.44070(10)
_cell_length_c 12.04070(10)
_cell_measurement_reflns_used 19869
_cell_measurement_temperature 100(2)
_cell_measurement_theta_max 70.2600
_cell_measurement_theta_min 3.8950
_cell_volume 2016.53(3)
_computing_cell_refinement 'CrysAlisPro 1.171.40.67a (Rigaku OD, 2019)'
_computing_data_collection 'CrysAlisPro 1.171.40.67a (Rigaku OD, 2019)'
_computing_data_reduction 'CrysAlisPro 1.171.40.67a (Rigaku OD, 2019)'
_computing_molecular_graphics 'Olex2 (Dolomanov et al., 2009)'
_computing_publication_material 'Olex2 (Dolomanov et al., 2009)'
_computing_structure_refinement 'ShelXL (Sheldrick, 2015)'
_diffrn_ambient_environment N~2~
_diffrn_ambient_temperature 100(2)
_diffrn_detector 'Hybrid Pixel Array Detector'
_diffrn_detector_area_resol_mean 10.0000
_diffrn_detector_type HyPix3000
_diffrn_measured_fraction_theta_full 1.000
_diffrn_measured_fraction_theta_max 1.000
_diffrn_measurement_details
;
List of Runs (angles in degrees, time in seconds):

  # Type    Start    End  Width  t~exp~   \w     \q     \k     \f   Frames
#--------------------------------------------------------------------------
  1  \w    -20.00   6.00   0.50    0.40    --   38.95 -54.00-138.00   52
  2  \w     29.00  64.00   0.50    0.40    --   38.95  54.00   6.00   70
  3  \w     67.00 102.00   0.50    0.40    --   38.95  54.00   6.00   70
  4  \w     80.00 141.00   0.50    0.90    --  100.00  54.00   6.00  122
  5  \w     70.00 118.00   0.50    0.90    --  100.00 -54.00-138.00   96
  6  \w     42.00  68.00   0.50    0.90    --  100.00 -54.00-138.00   52
  7  \w     -7.00  21.00   0.50    0.40    --  -38.95  32.00 120.00   56
  8  \w    -46.00 -20.00   0.50    0.40    --  -38.95  32.00 120.00   52
  9  \w    -72.00 -46.00   0.50    0.40    --  -38.95 -21.00-120.00   52
 10  \w    -46.00 -21.00   0.50    0.40    --  -38.95 -54.00-138.00   50
 11  \w    -80.00 -54.00   0.50    0.40    --  -38.95 -54.00-138.00   52
 12  \w    -56.00  25.00   0.50    0.40    --  -38.95  43.00-180.00  162
 13  \w   -107.00 -79.00   0.50    0.40    --  -38.95 -21.00-120.00   56
 14  \w    -34.00  -8.00   0.50    0.40    --  -38.95  54.00   6.00   52
 15  \w     23.00  49.00   0.50    0.40    --   38.95  21.00  90.00   52
 16  \w     76.00 106.00   0.50    0.40    --   38.95  21.00 -30.00   60
 17  \w     32.00 100.00   0.50    0.40    --   38.95  65.00  30.00  136
 18  \w     24.00  72.00   0.50    0.40    --   38.95  21.00 -30.00   96
 19  \w     22.00  49.00   0.50    0.40    --   38.95 -54.00-138.00   54
 20  \w     76.00 102.00   0.50    0.40    --   38.95  21.00  90.00   52
 21  \w    -17.00  53.00   0.50    0.40    --   38.95 -43.00  90.00  140
 22  \w     35.00  61.00   0.50    0.40    --   38.95  32.00   0.00   52
 23  \w     31.00  80.00   0.50    0.90    --  100.00-111.00 -90.00   98
 24  \w    130.00 156.00   0.50    0.90    --  100.00   7.00 -30.00   52
 25  \w     78.00 124.00   0.50    0.90    --  100.00 -69.00   0.00   92
 26  \w     84.00 155.00   0.50    0.90    --  100.00 133.00-120.00  142
 27  \w     94.00 119.00   0.50    0.90    --  100.00 -22.00  90.00   50
 28  \w     61.00  93.00   0.50    0.90    --  100.00   7.00 -30.00   64
 29  \w     63.00  89.00   0.50    0.90    --  100.00 -22.00  90.00   52
 30  \w     83.00 114.00   0.50    0.90    --  100.00 -30.00-180.00   62
 31  \w     46.00 116.00   0.50    0.90    --  100.00 -45.00  90.00  140
 32  \w     32.00  63.00   0.50    0.90    --  100.00 -30.00-180.00   62
 33  \w     83.00 110.00   0.50    0.90    --  100.00 -45.00   0.00   54
 34  \w    108.00 156.00   0.50    0.90    --  100.00  93.00  60.00   96
 35  \w     78.00 125.00   0.50    0.90    --  100.00  61.00 150.00   94
 36  \w     31.00  75.00   0.50    0.90    --  100.00 -30.00  30.00   88
 37  \w     84.00 125.00   0.50    0.90    --  100.00 111.00  60.00   82
 38  \w     61.00 104.00   0.50    0.90    --  100.00 -61.00   0.00   86
 39  \w    107.00 133.00   0.50    0.90    --  100.00  30.00  90.00   52
 40  \w    101.00 157.00   0.50    0.90    --  100.00  93.00-150.00  112
 41  \w     86.00 134.00   0.50    0.90    --  100.00 111.00 -90.00   96
 42  \w     86.00 152.00   0.50    0.90    --  100.00  53.00 -30.00  132
 43  \w     93.00 147.00   0.50    0.90    --  100.00  93.00 -30.00  108
 44  \w     40.00  66.00   0.50    0.90    --  100.00 -54.00-138.00   52
 45  \w    -77.00 -25.00   0.50    0.40    --  -38.95 -32.00  90.00  104
 46  \w     18.00  56.00   0.50    0.40    --   38.95  65.00 120.00   76
 47  \w     82.00 108.00   0.50    0.40    --   38.95  32.00-150.00   52
 48  \w     61.00 101.00   0.50    0.40    --   38.95  65.00 120.00   80
 49  \w     21.00  90.00   0.50    0.40    --   38.95  65.00 150.00  138
 50  \w     15.00  59.00   0.50    0.40    --   38.95 -11.00-150.00   88
 51  \w    -27.00   6.00   0.50    0.40    --   38.95 -11.00-150.00   66
 52  \w     -3.00  48.00   0.50    0.40    --   38.95 -32.00 120.00  102
 53  \w     31.00  57.00   0.50    0.40    --   38.95  65.00  90.00   52
 54  \w     63.00  97.00   0.50    0.40    --   38.95  65.00  90.00   68
 55  \w     86.00 114.00   0.50    0.90    --  100.00  53.00 -60.00   56
 56  \w     76.00 101.00   0.50    0.90    --  100.00  69.00 120.00   50
 57  \w     78.00 110.00   0.50    0.90    --  100.00  61.00 120.00   64
 58  \w    106.00 153.00   0.50    0.90    --  100.00  93.00   0.00   94
 59  \w    114.00 157.00   0.50    0.90    --  100.00  67.00  99.99   86
 60  \w    121.00 154.00   0.50    0.90    --  100.00  69.00  30.00   66
 61  \w    132.00 157.00   0.50    0.90    --  100.00  69.00  60.00   50
 62  \w     93.00 119.00   0.50    0.90    --  100.00  69.00  30.00   52
 63  \w     84.00 110.00   0.50    0.90    --  100.00  45.00 150.00   52
 64  \w    110.00 136.00   0.50    0.90    --  100.00 133.00 120.00   52
 65  \w    118.00 157.00   0.50    0.90    --  100.00 133.00 150.00   78
 66  \w     76.00 102.00   0.50    0.90    --  100.00  67.00  99.99   52
 67  \w    113.00 149.00   0.50    0.90    --  100.00  77.00 120.00   72
 68  \w     80.00 121.00   0.50    0.90    --  100.00  53.00 150.00   82
 69  \w    127.00 153.00   0.50    0.90    --  100.00  53.00 150.00   52
 70  \w     75.00 108.00   0.50    0.90    --  100.00-111.00-120.00   66
 71  \w    132.00 157.00   0.50    0.90    --  100.00  69.00  90.00   50
 72  \w    120.00 146.00   0.50    0.90    --  100.00  61.00 120.00   52
 73  \w     76.00 112.00   0.50    0.90    --  100.00  69.00  60.00   72
 74  \w     36.00  61.00   0.50    0.90    --  100.00-133.00  30.00   50
 75  \w     80.00 120.00   0.50    0.90    --  100.00  53.00-180.00   80
 76  \w     86.00 115.00   0.50    0.90    --  100.00  61.00-150.00   58
 77  \w     80.00 106.00   0.50    0.90    --  100.00  53.00  90.00   52
 78  \w     76.00 105.00   0.50    0.90    --  100.00  69.00  90.00   58
 79  \w     83.00 109.00   0.50    0.90    --  100.00  45.00  90.00   52
 80  \w    132.00 157.00   0.50    0.90    --  100.00  61.00-150.00   50
 81  \w     78.00 107.00   0.50    0.90    --  100.00  61.00  90.00   58
 82  \w     43.00  94.00   0.50    0.90    --  100.00 -93.00  60.00  102
 83  \w     79.00 104.00   0.50    0.90    --  100.00  61.00  60.00   50
 84  \w     82.00 130.00   0.50    0.90    --  100.00 -86.00-180.00   96
 85  \w     76.00 101.00   0.50    0.90    --  100.00  69.00 150.00   50
 86  \w     26.00  51.00   0.50    0.90    --  100.00 -93.00 -30.00   50
 87  \w    108.00 140.00   0.50    0.90    --  100.00 111.00  30.00   64
 88  \w     83.00 109.00   0.50    0.90    --  100.00  77.00  60.00   52
 89  \w     83.00 108.00   0.50    0.90    --  100.00  77.00  90.00   50
 90  \w     83.00 109.00   0.50    0.90    --  100.00  77.00 120.00   52
 91  \w    130.00 156.00   0.50    0.90    --  100.00  53.00 -60.00   52
 92  \w    106.00 131.00   0.50    0.90    --  100.00  22.00 -60.00   50
 93  \w     82.00 108.00   0.50    0.90    --  100.00-111.00-180.00   52
 94  \w     37.00  65.00   0.50    0.90    --  100.00-111.00   0.00   56
 95  \w     86.00 120.00   0.50    0.90    --  100.00  37.00  60.00   68
 96  \w     80.00 110.00   0.50    0.90    --  100.00  53.00 120.00   60
;
_diffrn_measurement_device 'four-circle diffractometer'
_diffrn_measurement_device_type 'SuperNova, Single source at offset/far, HyPix3000'
_diffrn_measurement_method '\w scans'
_diffrn_orient_matrix_type 'CrysAlisPro convention (1999,Acta A55,543-557)'
_diffrn_orient_matrix_UB_11 0.1369845000
_diffrn_orient_matrix_UB_12 -0.0247362000
_diffrn_orient_matrix_UB_13 0.0841085000
_diffrn_orient_matrix_UB_21 0.0640861000
_diffrn_orient_matrix_UB_22 0.0555530000
_diffrn_orient_matrix_UB_23 -0.0680923000
_diffrn_orient_matrix_UB_31 -0.0024101000
_diffrn_orient_matrix_UB_32 0.0712990000
_diffrn_orient_matrix_UB_33 0.0822795000
_diffrn_radiation_monochromator mirror
_diffrn_radiation_probe x-ray
_diffrn_radiation_type CuK\a
_diffrn_radiation_wavelength 1.54184
_diffrn_reflns_av_R_equivalents 0.0333
_diffrn_reflns_av_unetI/netI 0.0326
_diffrn_reflns_Laue_measured_fraction_full 1.000
_diffrn_reflns_Laue_measured_fraction_max 1.000
_diffrn_reflns_limit_h_max 13
_diffrn_reflns_limit_h_min -13
_diffrn_reflns_limit_k_max 20
_diffrn_reflns_limit_k_min -19
_diffrn_reflns_limit_l_max 14
_diffrn_reflns_limit_l_min -14
_diffrn_reflns_number 25202
_diffrn_reflns_point_group_measured_fraction_full 0.984
_diffrn_reflns_point_group_measured_fraction_max 0.982
_diffrn_reflns_theta_full 67.684
_diffrn_reflns_theta_max 70.448
_diffrn_reflns_theta_min 3.901
_diffrn_source 'micro-focus sealed X-ray tube'
_diffrn_source_type 'SuperNova (Cu) X-ray Source'
_exptl_absorpt_coefficient_mu 5.619
_exptl_absorpt_correction_T_max 1.00000
_exptl_absorpt_correction_T_min 0.83397
_exptl_absorpt_correction_type multi-scan
_exptl_absorpt_process_details
;
CrysAlisPro 1.171.40.67a (Rigaku Oxford Diffraction, 2019)
Empirical absorption correction using spherical harmonics,
 implemented in SCALE3 ABSPACK scaling algorithm.
;
_exptl_crystal_colour 'clear yellow'
_exptl_crystal_colour_lustre clear
_exptl_crystal_colour_primary yellow
_exptl_crystal_density_diffrn 1.608
_exptl_crystal_description prism
_exptl_crystal_F_000 992
_exptl_crystal_size_max 0.1
_exptl_crystal_size_mid 0.08
_exptl_crystal_size_min 0.04
_refine_diff_density_max 0.179
_refine_diff_density_min -0.196
_refine_diff_density_rms 0.042
_refine_ls_abs_structure_details
;
 Flack x determined using 3387 quotients [(I+)-(I-)]/[(I+)+(I-)]
 (Parsons, Flack and Wagner, Acta Cryst. B69 (2013) 249-259).
;
_refine_ls_abs_structure_Flack -0.009(5)
_refine_ls_extinction_method none
_refine_ls_goodness_of_fit_ref 1.031
_refine_ls_hydrogen_treatment mixed
_refine_ls_matrix_type full
_refine_ls_number_parameters 553
_refine_ls_number_reflns 7584
_refine_ls_number_restraints 1
_refine_ls_restrained_S_all 1.031
_refine_ls_R_factor_all 0.0241
_refine_ls_R_factor_gt 0.0233
_refine_ls_shift/su_max 0.001
_refine_ls_shift/su_mean 0.000
_refine_ls_structure_factor_coef Fsqd
_refine_ls_weighting_details 'w=1/[\s^2^(Fo^2^)+(0.0340P)^2^+0.0377P] where P=(Fo^2^+2Fc^2^)/3'
_refine_ls_weighting_scheme calc
_refine_ls_wR_factor_gt 0.0580
_refine_ls_wR_factor_ref 0.0585
_reflns_Friedel_coverage 0.895
_reflns_Friedel_fraction_full 0.967
_reflns_Friedel_fraction_max 0.963
_reflns_number_gt 7401
_reflns_number_total 7584
_reflns_threshold_expression 'I > 2\s(I)'
_cod_data_source_file d0ob00693a2.cif
_cod_data_source_block 15289_htk-02
_cod_depositor_comments 'Adding full bibliography for 7157540--7157542.cif.'
_cod_database_code 7157542
_shelx_shelxl_version_number 2014/7
_chemical_oxdiff_formula 'C20 H14 Cl4 N2 O4'
_shelx_space_group_comment
;
The symmetry employed for this shelxl refinement is uniquely defined
by the following loop, which should always be used as a source of
symmetry information in preference to the above space-group names.
They are only intended as comments.
;
_reflns_odcompleteness_completeness 99.11
_reflns_odcompleteness_iscentric 1
_reflns_odcompleteness_theta 70.93
_olex2_refinement_description
;
1. Fixed Uiso
 At 1.2 times of:
  All C(H) groups
 At 1.5 times of:
  All C(H,H,H) groups
2.a Ternary CH refined with riding coordinates:
 C2(H2A), C2A(H2AB)
2.b Aromatic/amide H refined with riding coordinates:
 C7A(H7A), C16(H16), C15(H15), C15A(H15A), C10A(H10A), C13(H13), C7(H7),
 C10(H10), C9(H9), C13A(H13A), C9A(H9A), C16A(H16A)
2.c Idealised Me refined as rotating group:
 C20(H20A,H20B,H20C), C18(H18A,H18B,H18C), C18A(H18D,H18E,H18F), C20A(H20D,
 H20E,H20F)
;
_olex2_submission_special_instructions 'No special instructions were received'
_oxdiff_exptl_absorpt_empirical_details
;
Empirical correction (ABSPACK) includes:
- Absorption correction using spherical harmonics
- Frame scaling
;
_oxdiff_exptl_absorpt_empirical_full_max 2.314
_oxdiff_exptl_absorpt_empirical_full_min 0.853

loop_
_space_group_symop_operation_xyz
'x, y, z'
'-x, y+1/2, -z'

loop_
_atom_site_label
_atom_site_type_symbol
_atom_site_fract_x
_atom_site_fract_y
_atom_site_fract_z
_atom_site_U_iso_or_equiv
_atom_site_adp_type
_atom_site_occupancy
_atom_site_site_symmetry_order
_atom_site_calc_flag
_atom_site_refinement_flags_posn
_atom_site_refinement_flags_adp
_atom_site_refinement_flags_occupancy
_atom_site_disorder_assembly
_atom_site_disorder_group
Cl3 Cl 0.77991(6) 0.46437(4) 0.32231(5) 0.01716(13) Uani 1 1 d . . . . .
Cl2A Cl 0.00367(6) 0.31701(4) 0.31563(6) 0.02028(14) Uani 1 1 d . . . . .
Cl1 Cl 1.19783(6) 0.67109(4) 1.02248(6) 0.02126(14) Uani 1 1 d . . . . .
Cl2 Cl 0.97906(6) 0.57293(4) 0.57482(6) 0.02133(14) Uani 1 1 d . . . . .
Cl3A Cl 0.44331(6) 0.56415(4) 0.96937(6) 0.02088(14) Uani 1 1 d . . . . .
Cl1A Cl 0.24837(6) 0.42868(4) 0.75234(5) 0.02075(14) Uani 1 1 d . . . . .
Cl4 Cl 0.70510(7) 0.73016(4) 0.05012(6) 0.02208(14) Uani 1 1 d . . . . .
Cl4A Cl 0.46509(7) 0.29822(5) 1.23328(6) 0.02363(15) Uani 1 1 d . . . . .
O3A O 0.87425(19) 0.39077(12) 0.64542(16) 0.0178(4) Uani 1 1 d . . . . .
O4 O 0.31914(19) 0.71459(12) 0.53452(17) 0.0170(4) Uani 1 1 d . . . . .
O3 O 0.34142(19) 0.61153(12) 0.66256(17) 0.0178(4) Uani 1 1 d . . . . .
O4A O 0.88550(19) 0.28613(12) 0.76952(17) 0.0195(4) Uani 1 1 d . . . . .
O2 O 0.23209(18) 0.56183(13) 0.39381(17) 0.0187(4) Uani 1 1 d . . . . .
O1A O 0.8938(2) 0.50421(13) 1.02732(17) 0.0215(4) Uani 1 1 d . . . . .
O1 O 0.32953(19) 0.50158(13) 0.27740(17) 0.0212(4) Uani 1 1 d . . . . .
O2A O 0.98366(19) 0.42991(14) 0.91708(17) 0.0218(4) Uani 1 1 d . . . . .
N1A N 0.6117(2) 0.36403(14) 0.6889(2) 0.0159(5) Uani 1 1 d . . . . .
N2 N 0.6931(2) 0.53805(14) 0.5428(2) 0.0143(4) Uani 1 1 d . . . . .
N2A N 0.5259(2) 0.47524(14) 0.7592(2) 0.0152(4) Uani 1 1 d . . . . .
N1 N 0.6009(2) 0.64305(14) 0.61938(19) 0.0152(4) Uani 1 1 d . . . . .
C5 C 0.8305(3) 0.61725(16) 0.7118(2) 0.0151(5) Uani 1 1 d . . . . .
C17A C 0.8824(3) 0.46376(17) 0.9402(2) 0.0164(5) Uani 1 1 d . . . . .
C19A C 0.8406(3) 0.35694(16) 0.7202(2) 0.0150(5) Uani 1 1 d . . . . .
C1 C 0.7028(3) 0.59941(16) 0.6187(2) 0.0139(5) Uani 1 1 d . . . . .
C19 C 0.3711(3) 0.64540(16) 0.5861(2) 0.0140(5) Uani 1 1 d . . . . .
C4 C 0.4804(3) 0.61564(16) 0.5447(2) 0.0145(5) Uani 1 1 d . . . . .
C2 C 0.5848(2) 0.53703(16) 0.4289(2) 0.0145(5) Uani 1 1 d . . . . .
H2A H 0.5710 0.4796 0.4000 0.017 Uiso 1 1 calc R . . . .
C5A C 0.3821(3) 0.38916(16) 0.6014(2) 0.0151(5) Uani 1 1 d . . . . .
C7A C 0.1435(3) 0.37489(17) 0.5323(2) 0.0172(5) Uani 1 1 d . . . . .
H7A H 0.0620 0.3816 0.5447 0.021 Uiso 1 1 calc R . . . .
C16 C 0.5650(3) 0.66518(17) 0.3034(2) 0.0159(5) Uani 1 1 d . . . . .
H16 H 0.5072 0.6872 0.3399 0.019 Uiso 1 1 calc R . . . .
C15 C 0.5933(3) 0.71066(17) 0.2181(2) 0.0176(5) Uani 1 1 d . . . . .
H15 H 0.5558 0.7630 0.1964 0.021 Uiso 1 1 calc R . . . .
C15A C 0.6058(3) 0.31423(18) 1.0878(2) 0.0180(5) Uani 1 1 d . . . . .
H15A H 0.6379 0.2610 1.1120 0.022 Uiso 1 1 calc R . . . .
C20 C 0.2210(3) 0.74943(17) 0.5780(2) 0.0189(6) Uani 1 1 d . . . . .
H20A H 0.1906 0.8014 0.5383 0.028 Uiso 1 1 calc GR . . . .
H20B H 0.2596 0.7585 0.6633 0.028 Uiso 1 1 calc GR . . . .
H20C H 0.1466 0.7120 0.5618 0.028 Uiso 1 1 calc GR . . . .
C1A C 0.5121(3) 0.41006(16) 0.6889(2) 0.0148(5) Uani 1 1 d . . . . .
C10A C 0.3815(3) 0.35493(16) 0.4948(2) 0.0172(5) Uani 1 1 d . . . . .
H10A H 0.4626 0.3475 0.4818 0.021 Uiso 1 1 calc R . . . .
C13 C 0.7359(3) 0.60234(17) 0.1969(2) 0.0160(5) Uani 1 1 d . . . . .
H13 H 0.7944 0.5809 0.1607 0.019 Uiso 1 1 calc R . . . .
C7 C 1.0696(3) 0.62117(17) 0.7988(3) 0.0180(5) Uani 1 1 d . . . . .
H7 H 1.1535 0.6107 0.7931 0.022 Uiso 1 1 calc R . . . .
C10 C 0.8249(3) 0.65176(16) 0.8168(2) 0.0164(5) Uani 1 1 d . . . . .
H10 H 0.7416 0.6631 0.8233 0.020 Uiso 1 1 calc R . . . .
C3A C 0.7543(3) 0.44370(16) 0.8512(2) 0.0147(5) Uani 1 1 d . . . . .
C12 C 0.7059(2) 0.55906(16) 0.2837(2) 0.0143(5) Uani 1 1 d . . . . .
C3 C 0.4628(3) 0.56485(17) 0.4521(2) 0.0147(5) Uani 1 1 d . . . . .
C11A C 0.5982(3) 0.43432(17) 0.9675(2) 0.0147(5) Uani 1 1 d . . . . .
C9 C 0.9370(3) 0.66972(18) 0.9109(2) 0.0182(5) Uani 1 1 d . . . . .
H9 H 0.9310 0.6933 0.9810 0.022 Uiso 1 1 calc R . . . .
C11 C 0.6185(3) 0.58834(16) 0.3373(2) 0.0146(5) Uani 1 1 d . . . . .
C13A C 0.4693(3) 0.42860(19) 1.0990(2) 0.0179(5) Uani 1 1 d . . . . .
H13A H 0.4104 0.4535 1.1318 0.021 Uiso 1 1 calc R . . . .
C6 C 0.9561(3) 0.60504(17) 0.7045(2) 0.0160(5) Uani 1 1 d . . . . .
C9A C 0.2665(3) 0.33148(17) 0.4077(2) 0.0181(6) Uani 1 1 d . . . . .
H9A H 0.2682 0.3081 0.3361 0.022 Uiso 1 1 calc R . . . .
C12A C 0.5092(3) 0.46826(17) 1.0154(2) 0.0163(5) Uani 1 1 d . . . . .
C4A C 0.7337(3) 0.39063(16) 0.7612(2) 0.0151(5) Uani 1 1 d . . . . .
C2A C 0.6351(3) 0.47848(16) 0.8723(2) 0.0147(5) Uani 1 1 d . . . . .
H2AB H 0.6530 0.5368 0.8960 0.018 Uiso 1 1 calc R . . . .
C8 C 1.0581(3) 0.65269(16) 0.9011(2) 0.0172(5) Uani 1 1 d . . . . .
C14 C 0.6777(3) 0.67779(17) 0.1649(2) 0.0164(5) Uani 1 1 d . . . . .
C17 C 0.3375(3) 0.53895(16) 0.3659(2) 0.0152(5) Uani 1 1 d . . . . .
C16A C 0.6456(3) 0.35692(17) 1.0056(2) 0.0170(5) Uani 1 1 d . . . . .
H16A H 0.7067 0.3325 0.9748 0.020 Uiso 1 1 calc R . . . .
C6A C 0.2604(3) 0.39675(16) 0.6185(2) 0.0157(5) Uani 1 1 d . . . . .
C8A C 0.1488(3) 0.34280(16) 0.4272(2) 0.0168(5) Uani 1 1 d . . . . .
C18 C 0.1072(3) 0.54193(18) 0.3060(3) 0.0206(6) Uani 1 1 d . . . . .
H18A H 0.0980 0.5711 0.2327 0.031 Uiso 1 1 calc GR . . . .
H18B H 0.0361 0.5580 0.3347 0.031 Uiso 1 1 calc GR . . . .
H18C H 0.1026 0.4832 0.2912 0.031 Uiso 1 1 calc GR . . . .
C14A C 0.5186(3) 0.35109(18) 1.1332(2) 0.0181(5) Uani 1 1 d . . . . .
C18A C 1.1104(3) 0.4375(2) 1.0078(3) 0.0252(6) Uani 1 1 d . . . . .
H18D H 1.1766 0.4100 0.9824 0.038 Uiso 1 1 calc GR . . . .
H18E H 1.1076 0.4125 1.0808 0.038 Uiso 1 1 calc GR . . . .
H18F H 1.1331 0.4952 1.0218 0.038 Uiso 1 1 calc GR . . . .
C20A C 0.9879(3) 0.25019(19) 0.7332(3) 0.0243(6) Uani 1 1 d . . . . .
H20D H 0.9506 0.2321 0.6510 0.036 Uiso 1 1 calc GR . . . .
H20E H 1.0257 0.2035 0.7838 0.036 Uiso 1 1 calc GR . . . .
H20F H 1.0566 0.2907 0.7401 0.036 Uiso 1 1 calc GR . . . .
H2 H 0.755(4) 0.507(3) 0.554(3) 0.027(10) Uiso 1 1 d . . . . .
H2AA H 0.465(4) 0.507(2) 0.749(3) 0.025(10) Uiso 1 1 d . . . . .

loop_
_atom_site_aniso_label
_atom_site_aniso_U_11
_atom_site_aniso_U_22
_atom_site_aniso_U_33
_atom_site_aniso_U_23
_atom_site_aniso_U_13
_atom_site_aniso_U_12
Cl3 0.0167(3) 0.0167(3) 0.0191(3) -0.0011(2) 0.0074(2) 0.0032(2)
Cl2A 0.0148(3) 0.0233(3) 0.0217(3) -0.0062(2) 0.0049(2) -0.0025(2)
Cl1 0.0165(3) 0.0245(3) 0.0201(3) -0.0056(3) 0.0027(2) -0.0014(3)
Cl2 0.0175(3) 0.0303(3) 0.0198(3) -0.0069(3) 0.0110(2) -0.0041(3)
Cl3A 0.0194(3) 0.0206(3) 0.0212(3) -0.0036(3) 0.0049(2) 0.0060(3)
Cl1A 0.0186(3) 0.0303(3) 0.0164(3) -0.0048(3) 0.0099(2) -0.0035(3)
Cl4 0.0227(3) 0.0284(3) 0.0178(3) 0.0068(3) 0.0103(3) 0.0031(3)
Cl4A 0.0219(3) 0.0354(4) 0.0170(3) 0.0031(3) 0.0110(2) -0.0025(3)
O3A 0.0185(9) 0.0214(10) 0.0161(9) 0.0018(8) 0.0092(8) 0.0025(8)
O4 0.0188(9) 0.0179(9) 0.0165(9) 0.0018(7) 0.0090(8) 0.0052(8)
O3 0.0165(9) 0.0213(10) 0.0175(9) 0.0037(8) 0.0084(8) 0.0026(8)
O4A 0.0200(10) 0.0183(10) 0.0220(10) 0.0022(8) 0.0094(8) 0.0044(8)
O2 0.0128(9) 0.0252(10) 0.0186(9) -0.0046(8) 0.0059(7) -0.0001(8)
O1A 0.0202(10) 0.0252(10) 0.0184(10) -0.0052(8) 0.0056(8) 0.0002(8)
O1 0.0189(10) 0.0283(11) 0.0172(10) -0.0063(8) 0.0073(8) -0.0001(8)
O2A 0.0119(9) 0.0318(11) 0.0209(9) -0.0068(8) 0.0044(8) 0.0010(8)
N1A 0.0140(11) 0.0183(11) 0.0163(11) -0.0002(9) 0.0062(9) -0.0004(9)
N2 0.0127(11) 0.0152(11) 0.0158(11) 0.0004(8) 0.0058(9) 0.0034(9)
N2A 0.0135(11) 0.0168(11) 0.0156(11) 0.0018(9) 0.0053(9) 0.0026(9)
N1 0.0127(11) 0.0187(11) 0.0155(10) -0.0004(8) 0.0063(9) 0.0003(9)
C5 0.0154(13) 0.0147(12) 0.0158(12) 0.0017(10) 0.0063(10) -0.0011(10)
C17A 0.0160(13) 0.0181(12) 0.0160(12) 0.0022(10) 0.0065(10) -0.0010(11)
C19A 0.0142(13) 0.0168(13) 0.0132(13) -0.0022(10) 0.0038(10) -0.0012(10)
C1 0.0170(13) 0.0147(12) 0.0120(12) 0.0021(9) 0.0077(10) -0.0008(10)
C19 0.0110(12) 0.0174(13) 0.0127(12) -0.0022(10) 0.0028(10) 0.0004(10)
C4 0.0142(12) 0.0151(12) 0.0160(12) 0.0026(10) 0.0077(10) 0.0005(10)
C2 0.0130(12) 0.0153(12) 0.0151(12) -0.0017(10) 0.0048(10) -0.0003(10)
C5A 0.0150(13) 0.0152(13) 0.0161(12) 0.0019(10) 0.0064(11) -0.0001(10)
C7A 0.0151(13) 0.0165(13) 0.0222(14) -0.0003(10) 0.0093(11) -0.0010(10)
C16 0.0175(13) 0.0166(12) 0.0151(12) -0.0025(10) 0.0075(10) 0.0006(11)
C15 0.0179(13) 0.0179(13) 0.0169(13) -0.0017(10) 0.0057(11) 0.0009(10)
C15A 0.0167(13) 0.0216(13) 0.0159(12) 0.0005(10) 0.0059(10) 0.0002(11)
C20 0.0172(14) 0.0221(14) 0.0177(13) 0.0000(11) 0.0062(11) 0.0066(11)
C1A 0.0169(13) 0.0175(13) 0.0122(12) 0.0026(10) 0.0078(10) -0.0014(10)
C10A 0.0150(13) 0.0192(13) 0.0186(13) -0.0003(10) 0.0074(11) 0.0008(10)
C13 0.0139(12) 0.0219(13) 0.0124(12) -0.0023(10) 0.0049(10) 0.0000(10)
C7 0.0161(13) 0.0150(13) 0.0248(14) -0.0001(10) 0.0096(11) 0.0004(10)
C10 0.0156(13) 0.0176(13) 0.0174(13) 0.0006(10) 0.0073(11) 0.0010(10)
C3A 0.0134(13) 0.0181(13) 0.0141(12) 0.0040(10) 0.0067(10) 0.0002(10)
C12 0.0129(12) 0.0148(12) 0.0140(12) -0.0031(10) 0.0031(10) 0.0004(10)
C3 0.0150(12) 0.0154(12) 0.0149(12) 0.0012(10) 0.0067(10) 0.0001(10)
C11A 0.0131(12) 0.0188(12) 0.0122(11) -0.0032(10) 0.0045(10) -0.0009(10)
C9 0.0196(13) 0.0203(13) 0.0163(13) -0.0013(11) 0.0081(11) -0.0013(11)
C11 0.0130(12) 0.0172(13) 0.0127(12) -0.0024(10) 0.0032(10) -0.0007(10)
C13A 0.0123(12) 0.0281(14) 0.0129(12) -0.0048(11) 0.0038(10) 0.0008(11)
C6 0.0188(14) 0.0152(12) 0.0153(12) -0.0003(10) 0.0075(11) 0.0010(10)
C9A 0.0181(13) 0.0190(13) 0.0177(13) -0.0016(10) 0.0066(11) -0.0007(11)
C12A 0.0129(12) 0.0201(13) 0.0148(12) -0.0033(10) 0.0033(10) 0.0014(11)
C4A 0.0152(12) 0.0152(12) 0.0162(12) 0.0028(10) 0.0069(10) -0.0003(10)
C2A 0.0146(12) 0.0155(13) 0.0142(12) -0.0004(10) 0.0051(10) 0.0009(10)
C8 0.0172(13) 0.0151(13) 0.0176(13) 0.0006(10) 0.0039(11) -0.0008(10)
C14 0.0161(13) 0.0217(13) 0.0117(12) 0.0001(10) 0.0051(10) -0.0017(11)
C17 0.0162(13) 0.0160(12) 0.0166(13) 0.0019(10) 0.0096(10) 0.0005(10)
C16A 0.0156(13) 0.0196(14) 0.0163(12) -0.0029(10) 0.0062(10) -0.0009(10)
C6A 0.0189(13) 0.0156(12) 0.0148(12) 0.0001(10) 0.0087(10) 0.0000(10)
C8A 0.0159(13) 0.0166(13) 0.0175(13) -0.0013(10) 0.0051(10) -0.0021(10)
C18 0.0126(13) 0.0245(15) 0.0221(14) -0.0016(11) 0.0024(11) 0.0000(11)
C14A 0.0161(13) 0.0279(14) 0.0107(12) -0.0009(10) 0.0049(10) -0.0042(11)
C18A 0.0126(13) 0.0319(16) 0.0260(15) -0.0049(13) -0.0003(11) 0.0013(12)
C20A 0.0242(15) 0.0246(15) 0.0253(15) -0.0017(12) 0.0099(12) 0.0095(12)

loop_
_atom_type_symbol
_atom_type_description
_atom_type_scat_dispersion_real
_atom_type_scat_dispersion_imag
_atom_type_scat_source
C C 0.0181 0.0091 'International Tables Vol C Tables 4.2.6.8 and 6.1.1.4'
H H 0.0000 0.0000 'International Tables Vol C Tables 4.2.6.8 and 6.1.1.4'
Cl Cl 0.3639 0.7018 'International Tables Vol C Tables 4.2.6.8 and 6.1.1.4'
N N 0.0311 0.0180 'International Tables Vol C Tables 4.2.6.8 and 6.1.1.4'
O O 0.0492 0.0322 'International Tables Vol C Tables 4.2.6.8 and 6.1.1.4'

loop_
_geom_angle_atom_site_label_1
_geom_angle_atom_site_label_2
_geom_angle_atom_site_label_3
_geom_angle
_geom_angle_site_symmetry_1
_geom_angle_site_symmetry_3
_geom_angle_publ_flag
C19 O4 C20 114.6(2) . . ?
C19A O4A C20A 115.2(2) . . ?
C17 O2 C18 114.6(2) . . ?
C17A O2A C18A 116.3(2) . . ?
C1A N1A C4A 115.2(2) . . ?
C1 N2 C2 119.8(2) . . ?
C1A N2A C2A 119.7(2) . . ?
C1 N1 C4 115.1(2) . . ?
C10 C5 C1 116.5(2) . . ?
C10 C5 C6 116.8(3) . . ?
C6 C5 C1 126.7(2) . . ?
O1A C17A O2A 123.9(2) . . ?
O1A C17A C3A 123.1(3) . . ?
O2A C17A C3A 113.0(2) . . ?
O3A C19A O4A 125.4(3) . . ?
O3A C19A C4A 122.0(2) . . ?
O4A C19A C4A 112.5(2) . . ?
N2 C1 C5 120.1(2) . . ?
N1 C1 N2 122.8(2) . . ?
N1 C1 C5 117.0(2) . . ?
O4 C19 C4 112.2(2) . . ?
O3 C19 O4 124.9(2) . . ?
O3 C19 C4 122.8(2) . . ?
N1 C4 C19 110.5(2) . . ?
C3 C4 N1 125.0(2) . . ?
C3 C4 C19 124.3(2) . . ?
N2 C2 C3 107.2(2) . . ?
N2 C2 C11 110.9(2) . . ?
C3 C2 C11 113.8(2) . . ?
C10A C5A C1A 117.0(2) . . ?
C10A C5A C6A 117.1(2) . . ?
C6A C5A C1A 125.8(2) . . ?
C6A C7A C8A 118.2(2) . . ?
C15 C16 C11 122.2(2) . . ?
C16 C15 C14 118.4(3) . . ?
C14A C15A C16A 118.5(3) . . ?
N1A C1A N2A 122.8(2) . . ?
N1A C1A C5A 116.5(2) . . ?
N2A C1A C5A 120.6(2) . . ?
C9A C10A C5A 122.1(3) . . ?
C14 C13 C12 117.8(2) . . ?
C8 C7 C6 118.7(3) . . ?
C9 C10 C5 122.1(3) . . ?
C17A C3A C2A 116.1(2) . . ?
C4A C3A C17A 126.0(2) . . ?
C4A C3A C2A 117.5(2) . . ?
C13 C12 Cl3 117.1(2) . . ?
C13 C12 C11 122.5(3) . . ?
C11 C12 Cl3 120.4(2) . . ?
C4 C3 C2 116.8(2) . . ?
C4 C3 C17 126.9(2) . . ?
C17 C3 C2 116.1(2) . . ?
C12A C11A C2A 121.0(2) . . ?
C16A C11A C12A 117.3(2) . . ?
C16A C11A C2A 121.6(2) . . ?
C10 C9 C8 118.7(3) . . ?
C16 C11 C2 122.4(2) . . ?
C16 C11 C12 117.1(2) . . ?
C12 C11 C2 120.5(2) . . ?
C12A C13A C14A 117.7(2) . . ?
C5 C6 Cl2 122.2(2) . . ?
C7 C6 Cl2 115.9(2) . . ?
C7 C6 C5 121.9(3) . . ?
C10A C9A C8A 118.6(3) . . ?
C11A C12A Cl3A 119.8(2) . . ?
C13A C12A Cl3A 117.5(2) . . ?
C13A C12A C11A 122.7(3) . . ?
N1A C4A C19A 110.7(2) . . ?
C3A C4A N1A 124.9(2) . . ?
C3A C4A C19A 124.3(2) . . ?
N2A C2A C3A 107.2(2) . . ?
N2A C2A C11A 110.3(2) . . ?
C3A C2A C11A 113.8(2) . . ?
C7 C8 Cl1 120.0(2) . . ?
C7 C8 C9 121.7(3) . . ?
C9 C8 Cl1 118.2(2) . . ?
C15 C14 Cl4 119.3(2) . . ?
C13 C14 Cl4 118.7(2) . . ?
C13 C14 C15 121.9(3) . . ?
O2 C17 C3 113.7(2) . . ?
O1 C17 O2 123.3(3) . . ?
O1 C17 C3 123.0(2) . . ?
C11A C16A C15A 121.8(3) . . ?
C5A C6A Cl1A 122.0(2) . . ?
C7A C6A Cl1A 115.9(2) . . ?
C7A C6A C5A 122.0(2) . . ?
C7A C8A Cl2A 119.4(2) . . ?
C9A C8A Cl2A 118.6(2) . . ?
C9A C8A C7A 122.0(3) . . ?
C15A C14A Cl4A 119.2(2) . . ?
C15A C14A C13A 122.0(3) . . ?
C13A C14A Cl4A 118.7(2) . . ?

loop_
_geom_bond_atom_site_label_1
_geom_bond_atom_site_label_2
_geom_bond_distance
_geom_bond_site_symmetry_2
_geom_bond_publ_flag
Cl3 C12 1.741(3) . ?
Cl2A C8A 1.739(3) . ?
Cl1 C8 1.738(3) . ?
Cl2 C6 1.744(3) . ?
Cl3A C12A 1.742(3) . ?
Cl1A C6A 1.741(3) . ?
Cl4 C14 1.738(3) . ?
Cl4A C14A 1.736(3) . ?
O3A C19A 1.215(3) . ?
O4 C19 1.326(3) . ?
O4 C20 1.451(3) . ?
O3 C19 1.209(3) . ?
O4A C19A 1.323(3) . ?
O4A C20A 1.448(3) . ?
O2 C17 1.347(3) . ?
O2 C18 1.444(3) . ?
O1A C17A 1.213(4) . ?
O1 C17 1.208(4) . ?
O2A C17A 1.340(3) . ?
O2A C18A 1.441(3) . ?
N1A C1A 1.317(4) . ?
N1A C4A 1.384(4) . ?
N2 C1 1.341(4) . ?
N2 C2 1.473(3) . ?
N2A C1A 1.342(4) . ?
N2A C2A 1.471(3) . ?
N1 C1 1.318(4) . ?
N1 C4 1.385(4) . ?
C5 C1 1.485(4) . ?
C5 C10 1.405(4) . ?
C5 C6 1.407(4) . ?
C17A C3A 1.475(4) . ?
C19A C4A 1.508(4) . ?
C19 C4 1.512(4) . ?
C4 C3 1.354(4) . ?
C2 C3 1.510(4) . ?
C2 C11 1.528(4) . ?
C5A C1A 1.485(4) . ?
C5A C10A 1.399(4) . ?
C5A C6A 1.406(4) . ?
C7A C6A 1.386(4) . ?
C7A C8A 1.390(4) . ?
C16 C15 1.386(4) . ?
C16 C11 1.392(4) . ?
C15 C14 1.390(4) . ?
C15A C16A 1.395(4) . ?
C15A C14A 1.381(4) . ?
C10A C9A 1.384(4) . ?
C13 C12 1.390(4) . ?
C13 C14 1.386(4) . ?
C7 C6 1.387(4) . ?
C7 C8 1.380(4) . ?
C10 C9 1.383(4) . ?
C3A C4A 1.350(4) . ?
C3A C2A 1.509(3) . ?
C12 C11 1.398(4) . ?
C3 C17 1.465(4) . ?
C11A C12A 1.396(4) . ?
C11A C2A 1.520(4) . ?
C11A C16A 1.390(4) . ?
C9 C8 1.384(4) . ?
C13A C12A 1.385(4) . ?
C13A C14A 1.389(4) . ?
C9A C8A 1.384(4) . ?
